data_7127328
loop_
_publ_author_name
'Sun, Yongnan'
'Yang, Dan'
'Zhang, Yuying'
'Hu, Weigang'
'Cheng, Xinglian'
'Liu, Xu'
'Chen, Mingyang'
'Zhu, Yan'

_publ_section_title
;
 Ligand-protected Au<sub>4</sub>Ru<sub>2</sub> and
 Au<sub>5</sub>Ru<sub>2</sub> nanoclusters: distinct structures and
 implications for site-cooperation catalysis.
;
_journal_issue 84
_journal_name_full 'Chemical communications (Cambridge, England)'
_journal_page_first 12833
_journal_page_last 12836
_journal_paper_doi 10.1039/d0cc04692b
_journal_volume 56
_journal_year 2020
_chemical_formula_sum 'C74 H75 Au5 Cl2 P3 Ru2 S0'
_chemical_formula_weight 2315.12
_space_group_crystal_system triclinic
_space_group_IT_number 2
_space_group_name_Hall '-P 1'
_space_group_name_H-M_alt 'P -1'
_atom_sites_solution_hydrogens geom
_audit_creation_method SHELXL-2018/3
_audit_update_record
;
2020-07-07 deposited with the CCDC.	2020-09-14 downloaded from the CCDC.
;
_cell_angle_alpha 112.192(7)
_cell_angle_beta 90.973(7)
_cell_angle_gamma 92.718(6)
_cell_formula_units_Z 2
_cell_length_a 13.980(3)
_cell_length_b 16.129(3)
_cell_length_c 17.640(4)
_cell_measurement_reflns_used 9861
_cell_measurement_temperature 193(2)
_cell_measurement_theta_max 28.38
_cell_measurement_theta_min 2.50
_cell_volume 3676.1(13)
_computing_structure_refinement 'SHELXL-2018/3 (Sheldrick, 2018)'
_computing_structure_solution 'SHELXT 2014/5 (Sheldrick, 2014)'
_diffrn_ambient_temperature 193(2)
_diffrn_measured_fraction_theta_full 0.987
_diffrn_measured_fraction_theta_max 0.987
_diffrn_measurement_device_type 'Bruker APEX-II CCD'
_diffrn_measurement_method '\f and \w scans'
_diffrn_radiation_type MoK\a
_diffrn_radiation_wavelength 0.71073
_diffrn_reflns_av_R_equivalents 0.0330
_diffrn_reflns_av_unetI/netI 0.0437
_diffrn_reflns_Laue_measured_fraction_full 0.987
_diffrn_reflns_Laue_measured_fraction_max 0.987
_diffrn_reflns_limit_h_max 14
_diffrn_reflns_limit_h_min -16
_diffrn_reflns_limit_k_max 19
_diffrn_reflns_limit_k_min -19
_diffrn_reflns_limit_l_max 20
_diffrn_reflns_limit_l_min -20
_diffrn_reflns_number 26522
_diffrn_reflns_point_group_measured_fraction_full 0.987
_diffrn_reflns_point_group_measured_fraction_max 0.987
_diffrn_reflns_theta_full 25.010
_diffrn_reflns_theta_max 25.010
_diffrn_reflns_theta_min 2.347
_exptl_absorpt_coefficient_mu 10.514
_exptl_crystal_density_diffrn 2.092
_exptl_crystal_description block
_exptl_crystal_F_000 2162
_exptl_crystal_size_max 0.120
_exptl_crystal_size_mid 0.110
_exptl_crystal_size_min 0.090
_refine_diff_density_max 1.801
_refine_diff_density_min -0.728
_refine_diff_density_rms 0.130
_refine_ls_extinction_method none
_refine_ls_goodness_of_fit_ref 1.014
_refine_ls_hydrogen_treatment constr
_refine_ls_matrix_type full
_refine_ls_number_parameters 785
_refine_ls_number_reflns 12792
_refine_ls_number_restraints 0
_refine_ls_restrained_S_all 1.014
_refine_ls_R_factor_all 0.0314
_refine_ls_R_factor_gt 0.0252
_refine_ls_shift/su_max 0.003
_refine_ls_shift/su_mean 0.000
_refine_ls_structure_factor_coef Fsqd
_refine_ls_weighting_details 'w=1/[\s^2^(Fo^2^)+(0.0306P)^2^+2.4392P] where P=(Fo^2^+2Fc^2^)/3'
_refine_ls_weighting_scheme calc
_refine_ls_wR_factor_gt 0.0638
_refine_ls_wR_factor_ref 0.0666
_reflns_Friedel_coverage 0.000
_reflns_number_gt 11254
_reflns_number_total 12792
_reflns_threshold_expression 'I > 2\s(I)'
_cod_data_source_file d0cc04692b2.cif
_cod_data_source_block 20190925zh_zhuyan_syn_0m_a_sq
_cod_depositor_comments 'Adding full bibliography for 7127328.cif.'
_cod_original_cell_volume 3676.2(14)
_cod_database_code 7127328
_shelx_shelxl_version_number 2018/3
_shelx_space_group_comment
;
The symmetry employed for this shelxl refinement is uniquely defined
by the following loop, which should always be used as a source of
symmetry information in preference to the above space-group names.
They are only intended as comments.
;
_shelx_estimated_absorpt_t_min 0.365
_shelx_estimated_absorpt_t_max 0.451

loop_
_space_group_symop_operation_xyz
'x, y, z'
'-x, -y, -z'

loop_
_atom_site_label
_atom_site_type_symbol
_atom_site_fract_x
_atom_site_fract_y
_atom_site_fract_z
_atom_site_U_iso_or_equiv
_atom_site_adp_type
_atom_site_occupancy
_atom_site_site_symmetry_order
_atom_site_calc_flag
_atom_site_refinement_flags_posn
_atom_site_refinement_flags_adp
_atom_site_refinement_flags_occupancy
_atom_site_disorder_assembly
_atom_site_disorder_group
Au1 Au 0.73964(2) 0.47943(2) 0.65319(2) 0.02390(6) Uani 1 1 d . . . . .
Au2 Au 0.75307(2) 0.51974(2) 0.82378(2) 0.02610(6) Uani 1 1 d . . . . .
Au3 Au 0.73320(2) 0.71211(2) 0.90486(2) 0.02778(6) Uani 1 1 d . . . . .
Au4 Au 0.70124(2) 0.78619(2) 0.78564(2) 0.02590(6) Uani 1 1 d . . . . .
Au5 Au 0.70989(2) 0.64227(2) 0.63143(2) 0.02651(6) Uani 1 1 d . . . . .
C1 C 0.5125(4) 0.4142(4) 0.7169(4) 0.0421(16) Uani 1 1 d . . . . .
H1A H 0.449103 0.387988 0.692925 0.063 Uiso 1 1 calc R U . . .
H1B H 0.525724 0.400107 0.765309 0.063 Uiso 1 1 calc R U . . .
H1C H 0.561281 0.389261 0.676470 0.063 Uiso 1 1 calc R U . . .
C2 C 0.4908(5) 0.5168(4) 0.5959(4) 0.0422(15) Uani 1 1 d . . . . .
H2A H 0.536156 0.469583 0.574700 0.063 Uiso 1 1 calc R U . . .
H2B H 0.502774 0.562045 0.572094 0.063 Uiso 1 1 calc R U . . .
H2C H 0.425168 0.490508 0.581184 0.063 Uiso 1 1 calc R U . . .
C3 C 0.4698(4) 0.7220(5) 0.7023(5) 0.0482(17) Uani 1 1 d . . . . .
H3A H 0.503523 0.712859 0.651734 0.072 Uiso 1 1 calc R U . . .
H3B H 0.488424 0.781729 0.743189 0.072 Uiso 1 1 calc R U . . .
H3C H 0.400485 0.717267 0.690786 0.072 Uiso 1 1 calc R U . . .
C4 C 0.4888(4) 0.7511(4) 0.8903(4) 0.0454(17) Uani 1 1 d . . . . .
H4A H 0.422619 0.750711 0.907570 0.068 Uiso 1 1 calc R U . . .
H4B H 0.501244 0.802023 0.873658 0.068 Uiso 1 1 calc R U . . .
H4C H 0.532917 0.756629 0.935941 0.068 Uiso 1 1 calc R U . . .
C5 C 0.5166(4) 0.5598(4) 0.8989(4) 0.0380(15) Uani 1 1 d . . . . .
H5A H 0.541022 0.613360 0.945227 0.057 Uiso 1 1 calc R U . . .
H5B H 0.558418 0.510571 0.891856 0.057 Uiso 1 1 calc R U . . .
H5C H 0.451570 0.542476 0.909576 0.057 Uiso 1 1 calc R U . . .
C6 C 0.5148(4) 0.5144(4) 0.7414(4) 0.0298(13) Uani 1 1 d . . . . .
C7 C 0.5034(4) 0.5599(4) 0.6873(4) 0.0319(13) Uani 1 1 d . . . . .
C8 C 0.4954(4) 0.6530(4) 0.7342(4) 0.0322(13) Uani 1 1 d . . . . .
C9 C 0.5036(4) 0.6660(4) 0.8199(4) 0.0339(14) Uani 1 1 d . . . . .
C10 C 0.5145(4) 0.5796(4) 0.8225(4) 0.0329(13) Uani 1 1 d . . . . .
C11 C 0.9857(5) 0.6714(5) 0.9070(4) 0.0479(17) Uani 1 1 d . . . . .
H11A H 1.055327 0.678770 0.916924 0.072 Uiso 1 1 calc R U . . .
H11B H 0.961837 0.615089 0.910997 0.072 Uiso 1 1 calc R U . . .
H11C H 0.955457 0.721733 0.948019 0.072 Uiso 1 1 calc R U . . .
C12 C 0.9970(4) 0.5019(4) 0.7387(4) 0.0357(14) Uani 1 1 d . . . . .
H12A H 0.971472 0.457291 0.686352 0.054 Uiso 1 1 calc R U . . .
H12B H 0.973203 0.486102 0.783720 0.054 Uiso 1 1 calc R U . . .
H12C H 1.067163 0.503049 0.739796 0.054 Uiso 1 1 calc R U . . .
C13 C 0.9527(4) 0.5664(4) 0.5942(4) 0.0355(14) Uani 1 1 d . . . . .
H13A H 1.018933 0.570014 0.577892 0.053 Uiso 1 1 calc R U . . .
H13B H 0.910503 0.588926 0.562189 0.053 Uiso 1 1 calc R U . . .
H13C H 0.932985 0.503908 0.583953 0.053 Uiso 1 1 calc R U . . .
C14 C 0.9215(4) 0.7775(4) 0.6724(4) 0.0395(15) Uani 1 1 d . . . . .
H14A H 0.885672 0.829125 0.704662 0.059 Uiso 1 1 calc R U . . .
H14B H 0.886645 0.744050 0.620195 0.059 Uiso 1 1 calc R U . . .
H14C H 0.984939 0.798419 0.661788 0.059 Uiso 1 1 calc R U . . .
C15 C 0.9445(5) 0.8391(4) 0.8649(4) 0.0474(17) Uani 1 1 d . . . . .
H15A H 0.913631 0.841531 0.915080 0.071 Uiso 1 1 calc R U . . .
H15B H 0.910418 0.875499 0.840811 0.071 Uiso 1 1 calc R U . . .
H15C H 1.011274 0.862628 0.878013 0.071 Uiso 1 1 calc R U . . .
C16 C 0.9621(4) 0.6692(4) 0.8240(4) 0.0319(13) Uani 1 1 d . . . . .
C17 C 0.9649(4) 0.5933(4) 0.7483(4) 0.0292(12) Uani 1 1 d . . . . .
C18 C 0.9458(4) 0.6228(4) 0.6844(4) 0.0297(13) Uani 1 1 d . . . . .
C19 C 0.9328(4) 0.7168(4) 0.7196(4) 0.0291(12) Uani 1 1 d . . . . .
C20 C 0.9420(4) 0.7447(4) 0.8055(4) 0.0295(12) Uani 1 1 d . . . . .
C21 C 0.7124(4) 0.5630(4) 1.0346(4) 0.0344(13) Uani 1 1 d . . . . .
H21 H 0.696655 0.593125 0.999471 0.041 Uiso 1 1 calc R U . . .
C22 C 0.7029(4) 0.6051(5) 1.1187(4) 0.0408(15) Uani 1 1 d . . . . .
H22 H 0.680769 0.663983 1.140707 0.049 Uiso 1 1 calc R U . . .
C23 C 0.7251(5) 0.5626(5) 1.1698(4) 0.0468(17) Uani 1 1 d . . . . .
H23 H 0.719018 0.592099 1.227188 0.056 Uiso 1 1 calc R U . . .
C24 C 0.7567(5) 0.4758(5) 1.1376(4) 0.0488(17) Uani 1 1 d . . . . .
H24 H 0.770594 0.445250 1.172830 0.059 Uiso 1 1 calc R U . . .
C25 C 0.7678(5) 0.4343(4) 1.0539(4) 0.0381(14) Uani 1 1 d . . . . .
H25 H 0.791438 0.375982 1.032222 0.046 Uiso 1 1 calc R U . . .
C26 C 0.7451(4) 0.4766(4) 1.0016(3) 0.0280(12) Uani 1 1 d . . . . .
C27 C 0.5944(4) 0.3228(4) 0.9084(4) 0.0417(15) Uani 1 1 d . . . . .
H27 H 0.595674 0.362791 0.964149 0.050 Uiso 1 1 calc R U . . .
C28 C 0.5223(5) 0.2536(5) 0.8791(5) 0.0492(18) Uani 1 1 d . . . . .
H28 H 0.474543 0.247808 0.914737 0.059 Uiso 1 1 calc R U . . .
C29 C 0.5208(5) 0.1957(4) 0.8012(4) 0.0461(17) Uani 1 1 d . . . . .
H29 H 0.473343 0.147559 0.781678 0.055 Uiso 1 1 calc R U . . .
C30 C 0.5889(5) 0.2066(5) 0.7494(5) 0.063(2) Uani 1 1 d . . . . .
H30 H 0.588245 0.165485 0.694087 0.076 Uiso 1 1 calc R U . . .
C31 C 0.6563(5) 0.2751(5) 0.7764(4) 0.054(2) Uani 1 1 d . . . . .
H31 H 0.700187 0.283147 0.738906 0.065 Uiso 1 1 calc R U . . .
C32 C 0.6630(4) 0.3337(4) 0.8576(3) 0.0285(12) Uani 1 1 d . . . . .
C33 C 0.8673(5) 0.2735(4) 0.8719(4) 0.0399(15) Uani 1 1 d . . . . .
H33 H 0.808549 0.238244 0.861287 0.048 Uiso 1 1 calc R U . . .
C34 C 0.9528(5) 0.2337(4) 0.8731(4) 0.0455(16) Uani 1 1 d . . . . .
H34 H 0.952553 0.171544 0.863040 0.055 Uiso 1 1 calc R U . . .
C35 C 1.0374(5) 0.2844(5) 0.8887(4) 0.0443(16) Uani 1 1 d . . . . .
H35 H 1.095967 0.257354 0.890057 0.053 Uiso 1 1 calc R U . . .
C36 C 1.0381(5) 0.3742(5) 0.9026(4) 0.0473(17) Uani 1 1 d . . . . .
H36 H 1.097108 0.408963 0.912702 0.057 Uiso 1 1 calc R U . . .
C37 C 0.9528(4) 0.4135(4) 0.9018(4) 0.0388(14) Uani 1 1 d . . . . .
H37 H 0.953419 0.475792 0.912073 0.047 Uiso 1 1 calc R U . . .
C38 C 0.8665(4) 0.3636(4) 0.8861(3) 0.0296(12) Uani 1 1 d . . . . .
C39 C 0.5845(4) 0.2658(4) 0.5169(4) 0.0384(14) Uani 1 1 d . . . . .
H39 H 0.569913 0.322663 0.516587 0.046 Uiso 1 1 calc R U . . .
C40 C 0.5119(5) 0.1985(4) 0.4998(4) 0.0462(16) Uani 1 1 d . . . . .
H40 H 0.448319 0.209407 0.487773 0.055 Uiso 1 1 calc R U . . .
C41 C 0.5326(5) 0.1160(5) 0.5004(5) 0.057(2) Uani 1 1 d . . . . .
H41 H 0.483739 0.069382 0.488259 0.068 Uiso 1 1 calc R U . . .
C42 C 0.6259(6) 0.1022(5) 0.5189(5) 0.061(2) Uani 1 1 d . . . . .
H42 H 0.640292 0.045805 0.520304 0.073 Uiso 1 1 calc R U . . .
C43 C 0.6978(5) 0.1682(4) 0.5353(4) 0.0409(15) Uani 1 1 d . . . . .
H43 H 0.761291 0.157196 0.547459 0.049 Uiso 1 1 calc R U . . .
C44 C 0.6775(4) 0.2513(3) 0.5342(3) 0.0289(12) Uani 1 1 d . . . . .
C45 C 0.8793(4) 0.3031(4) 0.5740(3) 0.0278(12) Uani 1 1 d . . . . .
C46 C 0.8890(4) 0.2869(4) 0.6464(4) 0.0337(13) Uani 1 1 d . . . . .
H46 H 0.835271 0.291656 0.679815 0.040 Uiso 1 1 calc R U . . .
C47 C 0.9743(5) 0.2644(4) 0.6695(4) 0.0437(16) Uani 1 1 d . . . . .
H47 H 0.978743 0.250766 0.717282 0.052 Uiso 1 1 calc R U . . .
C48 C 1.0533(5) 0.2614(5) 0.6246(5) 0.056(2) Uani 1 1 d . . . . .
H48 H 1.112705 0.246180 0.641329 0.068 Uiso 1 1 calc R U . . .
C49 C 1.0471(5) 0.2803(6) 0.5556(5) 0.067(2) Uani 1 1 d . . . . .
H49 H 1.102636 0.280419 0.525357 0.080 Uiso 1 1 calc R U . . .
C50 C 0.9595(5) 0.2993(5) 0.5296(4) 0.0484(18) Uani 1 1 d . . . . .
H50 H 0.955173 0.309746 0.480193 0.058 Uiso 1 1 calc R U . . .
C51 C 0.7775(4) 0.3444(4) 0.4494(4) 0.0287(12) Uani 1 1 d . . . . .
C52 C 0.7947(4) 0.2648(4) 0.3839(4) 0.0385(15) Uani 1 1 d . . . . .
H52 H 0.800102 0.210696 0.392960 0.046 Uiso 1 1 calc R U . . .
C53 C 0.8037(5) 0.2650(5) 0.3077(4) 0.0446(16) Uani 1 1 d . . . . .
H53 H 0.815201 0.210886 0.263274 0.054 Uiso 1 1 calc R U . . .
C54 C 0.7960(5) 0.3444(5) 0.2938(4) 0.0469(17) Uani 1 1 d . . . . .
H54 H 0.803932 0.344671 0.240464 0.056 Uiso 1 1 calc R U . . .
C55 C 0.7771(5) 0.4220(4) 0.3579(4) 0.0420(16) Uani 1 1 d . . . . .
H55 H 0.769518 0.475671 0.348565 0.050 Uiso 1 1 calc R U . . .
C56 C 0.7690(4) 0.4221(4) 0.4357(4) 0.0320(13) Uani 1 1 d . . . . .
H56 H 0.757515 0.476228 0.480108 0.038 Uiso 1 1 calc R U . . .
C57 C 0.5029(5) 0.9862(5) 0.8701(5) 0.0522(18) Uani 1 1 d . . . . .
H57 H 0.533776 0.994607 0.921066 0.063 Uiso 1 1 calc R U . . .
C58 C 0.4059(6) 1.0010(6) 0.8654(6) 0.072(3) Uani 1 1 d . . . . .
H58 H 0.371923 1.023049 0.914605 0.087 Uiso 1 1 calc R U . . .
C59 C 0.3587(5) 0.9852(5) 0.7936(6) 0.066(2) Uani 1 1 d . . . . .
H59 H 0.291719 0.992401 0.791839 0.079 Uiso 1 1 calc R U . . .
C60 C 0.4092(5) 0.9585(5) 0.7232(6) 0.060(2) Uani 1 1 d . . . . .
H60 H 0.377661 0.949261 0.672347 0.072 Uiso 1 1 calc R U . . .
C61 C 0.5059(5) 0.9449(4) 0.7260(5) 0.0479(17) Uani 1 1 d . . . . .
H61 H 0.540066 0.925607 0.676802 0.057 Uiso 1 1 calc R U . . .
C62 C 0.5529(4) 0.9591(4) 0.7990(4) 0.0349(14) Uani 1 1 d . . . . .
C63 C 0.7267(5) 0.8948(4) 0.6446(4) 0.0415(15) Uani 1 1 d . . . . .
H63 H 0.694024 0.838576 0.635013 0.050 Uiso 1 1 calc R U . . .
C64 C 0.7663(5) 0.9106(5) 0.5798(4) 0.0507(18) Uani 1 1 d . . . . .
H64 H 0.758390 0.866305 0.525913 0.061 Uiso 1 1 calc R U . . .
C65 C 0.8168(7) 0.9897(5) 0.5929(5) 0.069(2) Uani 1 1 d . . . . .
H65 H 0.843383 1.000981 0.548229 0.083 Uiso 1 1 calc R U . . .
C66 C 0.8286(8) 1.0523(5) 0.6707(6) 0.080(3) Uani 1 1 d . . . . .
H66 H 0.866304 1.106223 0.680770 0.097 Uiso 1 1 calc R U . . .
C67 C 0.7857(6) 1.0373(5) 0.7353(5) 0.057(2) Uani 1 1 d . . . . .
H67 H 0.792766 1.082150 0.789041 0.068 Uiso 1 1 calc R U . . .
C68 C 0.7337(4) 0.9592(4) 0.7228(4) 0.0321(13) Uani 1 1 d . . . . .
C69 C 0.7063(5) 1.1067(4) 0.9241(4) 0.0458(16) Uani 1 1 d . . . . .
H69 H 0.673297 1.126669 0.887154 0.055 Uiso 1 1 calc R U . . .
C70 C 0.7390(5) 1.1676(4) 0.9991(5) 0.054(2) Uani 1 1 d . . . . .
H70 H 0.728472 1.229467 1.014050 0.065 Uiso 1 1 calc R U . . .
C71 C 0.7874(6) 1.1389(5) 1.0534(5) 0.059(2) Uani 1 1 d . . . . .
H71 H 0.811045 1.181469 1.104823 0.071 Uiso 1 1 calc R U . . .
C72 C 0.8015(6) 1.0498(5) 1.0333(5) 0.059(2) Uani 1 1 d . . . . .
H72 H 0.833658 1.029936 1.070714 0.070 Uiso 1 1 calc R U . . .
C73 C 0.7678(5) 0.9893(4) 0.9575(4) 0.0445(16) Uani 1 1 d . . . . .
H73 H 0.777194 0.927463 0.943650 0.053 Uiso 1 1 calc R U . . .
C74 C 0.7211(4) 1.0150(4) 0.9012(4) 0.0377(14) Uani 1 1 d . . . . .
Cl1 Cl 0.73391(13) 0.79871(11) 1.04654(10) 0.0481(4) Uani 1 1 d . . . . .
Cl2 Cl 0.70209(11) 0.66047(10) 0.50484(9) 0.0385(3) Uani 1 1 d . . . . .
P1 P 0.76701(10) 0.34427(9) 0.55237(9) 0.0257(3) Uani 1 1 d . . . . .
P2 P 0.75726(10) 0.42329(10) 0.89132(9) 0.0268(3) Uani 1 1 d . . . . .
P3 P 0.67763(10) 0.93110(10) 0.80341(10) 0.0296(3) Uani 1 1 d . . . . .
Ru1 Ru 0.63767(3) 0.61389(3) 0.76064(3) 0.02172(9) Uani 1 1 d . . . . .
Ru2 Ru 0.81890(3) 0.64459(3) 0.76015(3) 0.02214(9) Uani 1 1 d . . . . .

loop_
_atom_site_aniso_label
_atom_site_aniso_U_11
_atom_site_aniso_U_22
_atom_site_aniso_U_33
_atom_site_aniso_U_23
_atom_site_aniso_U_13
_atom_site_aniso_U_12
Au1 0.02242(10) 0.02402(11) 0.02484(11) 0.00883(9) 0.00198(8) 0.00063(8)
Au2 0.02323(11) 0.03131(11) 0.02798(12) 0.01617(9) 0.00107(8) 0.00033(9)
Au3 0.02603(11) 0.03202(12) 0.02601(12) 0.01182(10) 0.00169(9) 0.00140(9)
Au4 0.02454(11) 0.02300(11) 0.03035(12) 0.01041(9) 0.00027(9) 0.00092(8)
Au5 0.02582(11) 0.02847(11) 0.02673(12) 0.01227(9) 0.00003(9) 0.00095(9)
C1 0.037(3) 0.033(3) 0.051(4) 0.012(3) -0.003(3) -0.011(3)
C2 0.040(3) 0.047(4) 0.038(4) 0.016(3) -0.011(3) -0.010(3)
C3 0.031(3) 0.052(4) 0.069(5) 0.031(4) -0.012(3) 0.003(3)
C4 0.032(3) 0.045(4) 0.051(4) 0.007(3) 0.013(3) 0.005(3)
C5 0.025(3) 0.050(4) 0.035(4) 0.014(3) 0.002(3) -0.006(3)
C6 0.020(3) 0.029(3) 0.039(3) 0.012(3) 0.000(2) -0.003(2)
C7 0.019(3) 0.041(3) 0.033(3) 0.012(3) -0.002(2) -0.004(2)
C8 0.012(2) 0.035(3) 0.048(4) 0.014(3) -0.002(2) 0.000(2)
C9 0.019(3) 0.032(3) 0.043(4) 0.006(3) 0.004(2) -0.004(2)
C10 0.020(3) 0.039(3) 0.040(4) 0.015(3) 0.006(2) -0.001(2)
C11 0.050(4) 0.056(4) 0.036(4) 0.016(3) -0.019(3) -0.002(3)
C12 0.031(3) 0.032(3) 0.043(4) 0.013(3) 0.000(3) 0.004(3)
C13 0.026(3) 0.048(4) 0.035(3) 0.018(3) 0.008(3) 0.005(3)
C14 0.032(3) 0.049(4) 0.049(4) 0.030(3) 0.011(3) 0.005(3)
C15 0.037(3) 0.035(3) 0.059(5) 0.006(3) -0.006(3) -0.006(3)
C16 0.025(3) 0.037(3) 0.034(3) 0.015(3) -0.005(2) -0.002(2)
C17 0.015(2) 0.039(3) 0.037(3) 0.019(3) -0.004(2) 0.000(2)
C18 0.018(3) 0.037(3) 0.034(3) 0.014(3) 0.008(2) 0.000(2)
C19 0.016(3) 0.033(3) 0.040(3) 0.017(3) 0.003(2) -0.004(2)
C20 0.020(3) 0.031(3) 0.037(3) 0.013(3) 0.001(2) -0.005(2)
C21 0.022(3) 0.042(3) 0.043(4) 0.022(3) -0.002(3) 0.001(3)
C22 0.037(3) 0.048(4) 0.030(3) 0.006(3) -0.002(3) 0.003(3)
C23 0.042(4) 0.059(4) 0.033(4) 0.011(3) 0.008(3) -0.002(3)
C24 0.059(4) 0.056(4) 0.038(4) 0.025(4) 0.001(3) 0.000(4)
C25 0.049(4) 0.030(3) 0.037(4) 0.016(3) -0.006(3) 0.004(3)
C26 0.023(3) 0.036(3) 0.027(3) 0.016(3) -0.002(2) -0.003(2)
C27 0.039(3) 0.050(4) 0.039(4) 0.021(3) 0.009(3) -0.005(3)
C28 0.045(4) 0.052(4) 0.055(5) 0.026(4) 0.009(3) -0.013(3)
C29 0.039(4) 0.036(3) 0.061(5) 0.017(3) -0.007(3) -0.012(3)
C30 0.048(4) 0.061(5) 0.058(5) -0.003(4) 0.007(4) -0.010(4)
C31 0.045(4) 0.062(5) 0.040(4) 0.004(4) 0.018(3) -0.014(4)
C32 0.027(3) 0.030(3) 0.032(3) 0.016(3) 0.003(2) 0.000(2)
C33 0.041(3) 0.037(3) 0.044(4) 0.019(3) 0.002(3) -0.002(3)
C34 0.054(4) 0.037(4) 0.050(4) 0.021(3) 0.001(3) 0.013(3)
C35 0.035(3) 0.056(4) 0.044(4) 0.020(3) 0.006(3) 0.017(3)
C36 0.032(3) 0.060(4) 0.050(4) 0.021(4) 0.003(3) 0.005(3)
C37 0.030(3) 0.044(4) 0.046(4) 0.021(3) -0.008(3) -0.002(3)
C38 0.028(3) 0.032(3) 0.032(3) 0.015(3) 0.004(2) 0.004(2)
C39 0.039(3) 0.027(3) 0.048(4) 0.014(3) -0.003(3) -0.001(3)
C40 0.035(3) 0.050(4) 0.050(4) 0.017(3) -0.011(3) -0.007(3)
C41 0.053(4) 0.043(4) 0.077(6) 0.028(4) -0.011(4) -0.018(3)
C42 0.066(5) 0.034(4) 0.086(6) 0.029(4) -0.008(4) -0.007(4)
C43 0.041(4) 0.029(3) 0.053(4) 0.018(3) -0.006(3) -0.007(3)
C44 0.030(3) 0.022(3) 0.031(3) 0.007(2) 0.007(2) -0.003(2)
C45 0.031(3) 0.025(3) 0.029(3) 0.012(2) 0.003(2) 0.006(2)
C46 0.034(3) 0.042(3) 0.032(3) 0.022(3) 0.004(3) 0.003(3)
C47 0.048(4) 0.050(4) 0.044(4) 0.029(3) -0.006(3) 0.009(3)
C48 0.034(4) 0.078(5) 0.071(5) 0.042(5) 0.002(3) 0.020(4)
C49 0.037(4) 0.116(7) 0.065(5) 0.049(5) 0.016(4) 0.034(4)
C50 0.041(4) 0.078(5) 0.041(4) 0.037(4) 0.010(3) 0.021(4)
C51 0.025(3) 0.029(3) 0.035(3) 0.016(3) 0.006(2) 0.001(2)
C52 0.043(4) 0.038(3) 0.040(4) 0.019(3) 0.005(3) 0.016(3)
C53 0.056(4) 0.045(4) 0.030(3) 0.010(3) 0.003(3) 0.007(3)
C54 0.049(4) 0.058(4) 0.038(4) 0.023(4) 0.006(3) 0.000(3)
C55 0.051(4) 0.043(4) 0.044(4) 0.031(3) -0.001(3) 0.001(3)
C56 0.027(3) 0.036(3) 0.033(3) 0.014(3) -0.002(2) 0.000(2)
C57 0.037(4) 0.060(4) 0.065(5) 0.028(4) 0.009(3) 0.009(3)
C58 0.047(5) 0.075(6) 0.107(8) 0.045(6) 0.033(5) 0.027(4)
C59 0.025(4) 0.068(5) 0.113(8) 0.043(5) 0.000(4) 0.005(3)
C60 0.044(4) 0.048(4) 0.085(6) 0.021(4) -0.019(4) 0.003(3)
C61 0.035(3) 0.039(4) 0.066(5) 0.015(4) -0.001(3) 0.006(3)
C62 0.023(3) 0.028(3) 0.052(4) 0.012(3) 0.001(3) 0.005(2)
C63 0.047(4) 0.029(3) 0.051(4) 0.018(3) 0.000(3) 0.000(3)
C64 0.071(5) 0.046(4) 0.037(4) 0.016(3) 0.006(3) 0.012(4)
C65 0.107(7) 0.060(5) 0.050(5) 0.032(4) 0.019(5) 0.006(5)
C66 0.129(9) 0.044(4) 0.072(6) 0.027(5) 0.024(6) -0.016(5)
C67 0.082(5) 0.037(4) 0.047(4) 0.011(3) 0.013(4) -0.004(4)
C68 0.031(3) 0.028(3) 0.042(4) 0.019(3) 0.003(3) 0.006(2)
C69 0.049(4) 0.032(3) 0.054(4) 0.013(3) 0.011(3) 0.002(3)
C70 0.065(5) 0.032(3) 0.053(5) 0.001(3) 0.025(4) -0.004(3)
C71 0.069(5) 0.053(5) 0.040(4) 0.001(4) -0.003(4) -0.015(4)
C72 0.060(5) 0.062(5) 0.046(4) 0.014(4) 0.003(4) -0.005(4)
C73 0.045(4) 0.041(4) 0.040(4) 0.008(3) 0.003(3) 0.000(3)
C74 0.028(3) 0.035(3) 0.045(4) 0.010(3) 0.006(3) 0.000(3)
Cl1 0.0642(11) 0.0454(9) 0.0294(8) 0.0072(7) -0.0001(7) 0.0118(8)
Cl2 0.0479(9) 0.0394(8) 0.0315(8) 0.0177(7) -0.0033(7) 0.0002(7)
P1 0.0270(7) 0.0245(7) 0.0259(7) 0.0096(6) 0.0034(6) 0.0025(6)
P2 0.0260(7) 0.0289(7) 0.0283(8) 0.0142(6) 0.0004(6) -0.0004(6)
P3 0.0281(7) 0.0242(7) 0.0354(8) 0.0101(6) 0.0007(6) 0.0018(6)
Ru1 0.01647(19) 0.0242(2) 0.0247(2) 0.00957(18) 0.00129(16) -0.00014(16)
Ru2 0.0181(2) 0.0242(2) 0.0249(2) 0.01021(18) 0.00245(17) -0.00062(17)

loop_
_atom_type_symbol
_atom_type_description
_atom_type_scat_dispersion_real
_atom_type_scat_dispersion_imag
_atom_type_scat_source
C C 0.0033 0.0016 'International Tables Vol C Tables 4.2.6.8 and 6.1.1.4'
H H 0.0000 0.0000 'International Tables Vol C Tables 4.2.6.8 and 6.1.1.4'
Au Au -2.0133 8.8022 'International Tables Vol C Tables 4.2.6.8 and 6.1.1.4'
P P 0.1023 0.0942 'International Tables Vol C Tables 4.2.6.8 and 6.1.1.4'
Ru Ru -1.2594 0.8363 'International Tables Vol C Tables 4.2.6.8 and 6.1.1.4'
S S 0.1246 0.1234 'International Tables Vol C Tables 4.2.6.8 and 6.1.1.4'
Cl Cl 0.1484 0.1585 'International Tables Vol C Tables 4.2.6.8 and 6.1.1.4'

loop_
_geom_angle_atom_site_label_1
_geom_angle_atom_site_label_2
_geom_angle_atom_site_label_3
_geom_angle
_geom_angle_site_symmetry_1
_geom_angle_site_symmetry_3
_geom_angle_publ_flag
P1 Au1 Ru1 158.42(4) . . ?
P1 Au1 Ru2 146.52(4) . . ?
Ru1 Au1 Ru2 55.030(18) . . ?
P1 Au1 Au2 125.82(4) . . ?
Ru1 Au1 Au2 59.105(14) . . ?
Ru2 Au1 Au2 59.400(14) . . ?
P1 Au1 Au5 126.35(4) . . ?
Ru1 Au1 Au5 57.433(16) . . ?
Ru2 Au1 Au5 57.384(17) . . ?
Au2 Au1 Au5 107.401(13) . . ?
P2 Au2 Ru1 145.60(4) . . ?
P2 Au2 Ru2 158.76(4) . . ?
Ru1 Au2 Ru2 55.062(17) . . ?
P2 Au2 Au1 128.85(4) . . ?
Ru1 Au2 Au1 59.165(13) . . ?
Ru2 Au2 Au1 59.445(15) . . ?
P2 Au2 Au3 123.85(4) . . ?
Ru1 Au2 Au3 57.271(15) . . ?
Ru2 Au2 Au3 56.446(17) . . ?
Au1 Au2 Au3 106.791(12) . . ?
Cl1 Au3 Ru2 152.63(5) . . ?
Cl1 Au3 Ru1 150.80(5) . . ?
Ru2 Au3 Ru1 56.388(19) . . ?
Cl1 Au3 Au4 122.36(4) . . ?
Ru2 Au3 Au4 60.457(18) . . ?
Ru1 Au3 Au4 59.323(18) . . ?
Cl1 Au3 Au2 128.22(4) . . ?
Ru2 Au3 Au2 59.263(12) . . ?
Ru1 Au3 Au2 58.447(13) . . ?
Au4 Au3 Au2 109.347(17) . . ?
P3 Au4 Ru1 152.83(4) . . ?
P3 Au4 Ru2 151.80(4) . . ?
Ru1 Au4 Ru2 55.182(18) . . ?
P3 Au4 Au3 129.08(4) . . ?
Ru1 Au4 Au3 58.497(14) . . ?
Ru2 Au4 Au3 57.506(14) . . ?
P3 Au4 Au5 124.94(4) . . ?
Ru1 Au4 Au5 57.590(14) . . ?
Ru2 Au4 Au5 57.411(15) . . ?
Au3 Au4 Au5 105.95(2) . . ?
Cl2 Au5 Ru1 155.32(4) . . ?
Cl2 Au5 Ru2 147.96(4) . . ?
Ru1 Au5 Ru2 56.668(19) . . ?
Cl2 Au5 Au4 123.57(4) . . ?
Ru1 Au5 Au4 59.415(18) . . ?
Ru2 Au5 Au4 60.167(17) . . ?
Cl2 Au5 Au1 125.89(4) . . ?
Ru1 Au5 Au1 59.716(13) . . ?
Ru2 Au5 Au1 60.176(13) . . ?
Au4 Au5 Au1 110.446(18) . . ?
C6 C1 H1A 109.5 . . ?
C6 C1 H1B 109.5 . . ?
H1A C1 H1B 109.5 . . ?
C6 C1 H1C 109.5 . . ?
H1A C1 H1C 109.5 . . ?
H1B C1 H1C 109.5 . . ?
C7 C2 H2A 109.5 . . ?
C7 C2 H2B 109.5 . . ?
H2A C2 H2B 109.5 . . ?
C7 C2 H2C 109.5 . . ?
H2A C2 H2C 109.5 . . ?
H2B C2 H2C 109.5 . . ?
C8 C3 H3A 109.5 . . ?
C8 C3 H3B 109.5 . . ?
H3A C3 H3B 109.5 . . ?
C8 C3 H3C 109.5 . . ?
H3A C3 H3C 109.5 . . ?
H3B C3 H3C 109.5 . . ?
C9 C4 H4A 109.5 . . ?
C9 C4 H4B 109.5 . . ?
H4A C4 H4B 109.5 . . ?
C9 C4 H4C 109.5 . . ?
H4A C4 H4C 109.5 . . ?
H4B C4 H4C 109.5 . . ?
C10 C5 H5A 109.5 . . ?
C10 C5 H5B 109.5 . . ?
H5A C5 H5B 109.5 . . ?
C10 C5 H5C 109.5 . . ?
H5A C5 H5C 109.5 . . ?
H5B C5 H5C 109.5 . . ?
C7 C6 C10 107.3(5) . . ?
C7 C6 C1 125.6(6) . . ?
C10 C6 C1 126.5(5) . . ?
C7 C6 Ru1 70.7(3) . . ?
C10 C6 Ru1 70.8(3) . . ?
C1 C6 Ru1 130.6(4) . . ?
C6 C7 C8 109.0(5) . . ?
C6 C7 C2 126.0(5) . . ?
C8 C7 C2 124.7(6) . . ?
C6 C7 Ru1 72.0(3) . . ?
C8 C7 Ru1 71.3(3) . . ?
C2 C7 Ru1 127.8(4) . . ?
C7 C8 C9 107.6(5) . . ?
C7 C8 C3 126.5(6) . . ?
C9 C8 C3 125.5(6) . . ?
C7 C8 Ru1 71.0(3) . . ?
C9 C8 Ru1 70.7(3) . . ?
C3 C8 Ru1 130.0(4) . . ?
C10 C9 C8 106.6(5) . . ?
C10 C9 C4 127.2(6) . . ?
C8 C9 C4 125.7(6) . . ?
C10 C9 Ru1 71.4(3) . . ?
C8 C9 Ru1 71.0(3) . . ?
C4 C9 Ru1 129.2(4) . . ?
C6 C10 C9 109.5(5) . . ?
C6 C10 C5 125.2(5) . . ?
C9 C10 C5 125.1(6) . . ?
C6 C10 Ru1 71.8(3) . . ?
C9 C10 Ru1 70.9(3) . . ?
C5 C10 Ru1 127.7(4) . . ?
C16 C11 H11A 109.5 . . ?
C16 C11 H11B 109.5 . . ?
H11A C11 H11B 109.5 . . ?
C16 C11 H11C 109.5 . . ?
H11A C11 H11C 109.5 . . ?
H11B C11 H11C 109.5 . . ?
C17 C12 H12A 109.5 . . ?
C17 C12 H12B 109.5 . . ?
H12A C12 H12B 109.5 . . ?
C17 C12 H12C 109.5 . . ?
H12A C12 H12C 109.5 . . ?
H12B C12 H12C 109.5 . . ?
C18 C13 H13A 109.5 . . ?
C18 C13 H13B 109.5 . . ?
H13A C13 H13B 109.5 . . ?
C18 C13 H13C 109.5 . . ?
H13A C13 H13C 109.5 . . ?
H13B C13 H13C 109.5 . . ?
C19 C14 H14A 109.5 . . ?
C19 C14 H14B 109.5 . . ?
H14A C14 H14B 109.5 . . ?
C19 C14 H14C 109.5 . . ?
H14A C14 H14C 109.5 . . ?
H14B C14 H14C 109.5 . . ?
C20 C15 H15A 109.5 . . ?
C20 C15 H15B 109.5 . . ?
H15A C15 H15B 109.5 . . ?
C20 C15 H15C 109.5 . . ?
H15A C15 H15C 109.5 . . ?
H15B C15 H15C 109.5 . . ?
C20 C16 C17 108.0(5) . . ?
C20 C16 C11 125.1(6) . . ?
C17 C16 C11 126.6(6) . . ?
C20 C16 Ru2 71.2(3) . . ?
C17 C16 Ru2 71.1(3) . . ?
C11 C16 Ru2 127.9(4) . . ?
C18 C17 C16 107.6(5) . . ?
C18 C17 C12 126.0(5) . . ?
C16 C17 C12 125.7(5) . . ?
C18 C17 Ru2 70.7(3) . . ?
C16 C17 Ru2 71.3(3) . . ?
C12 C17 Ru2 130.3(4) . . ?
C17 C18 C19 108.2(5) . . ?
C17 C18 C13 124.9(5) . . ?
C19 C18 C13 126.3(5) . . ?
C17 C18 Ru2 72.3(3) . . ?
C19 C18 Ru2 71.6(3) . . ?
C13 C18 Ru2 128.5(4) . . ?
C20 C19 C18 108.1(5) . . ?
C20 C19 C14 126.0(5) . . ?
C18 C19 C14 125.7(5) . . ?
C20 C19 Ru2 71.7(3) . . ?
C18 C19 Ru2 70.7(3) . . ?
C14 C19 Ru2 128.1(4) . . ?
C16 C20 C19 108.0(5) . . ?
C16 C20 C15 125.9(6) . . ?
C19 C20 C15 125.5(5) . . ?
C16 C20 Ru2 71.6(3) . . ?
C19 C20 Ru2 71.2(3) . . ?
C15 C20 Ru2 129.6(4) . . ?
C22 C21 C26 120.2(6) . . ?
C22 C21 H21 119.9 . . ?
C26 C21 H21 119.9 . . ?
C23 C22 C21 120.6(6) . . ?
C23 C22 H22 119.7 . . ?
C21 C22 H22 119.7 . . ?
C22 C23 C24 119.9(6) . . ?
C22 C23 H23 120.1 . . ?
C24 C23 H23 120.1 . . ?
C25 C24 C23 119.6(6) . . ?
C25 C24 H24 120.2 . . ?
C23 C24 H24 120.2 . . ?
C24 C25 C26 120.9(6) . . ?
C24 C25 H25 119.5 . . ?
C26 C25 H25 119.5 . . ?
C21 C26 C25 118.8(5) . . ?
C21 C26 P2 119.2(4) . . ?
C25 C26 P2 121.9(5) . . ?
C32 C27 C28 121.0(6) . . ?
C32 C27 H27 119.5 . . ?
C28 C27 H27 119.5 . . ?
C29 C28 C27 120.2(6) . . ?
C29 C28 H28 119.9 . . ?
C27 C28 H28 119.9 . . ?
C28 C29 C30 119.3(6) . . ?
C28 C29 H29 120.4 . . ?
C30 C29 H29 120.4 . . ?
C31 C30 C29 120.8(7) . . ?
C31 C30 H30 119.6 . . ?
C29 C30 H30 119.6 . . ?
C30 C31 C32 121.5(6) . . ?
C30 C31 H31 119.3 . . ?
C32 C31 H31 119.3 . . ?
C27 C32 C31 117.1(5) . . ?
C27 C32 P2 123.2(5) . . ?
C31 C32 P2 119.6(4) . . ?
C38 C33 C34 120.8(6) . . ?
C38 C33 H33 119.6 . . ?
C34 C33 H33 119.6 . . ?
C35 C34 C33 119.7(6) . . ?
C35 C34 H34 120.1 . . ?
C33 C34 H34 120.1 . . ?
C34 C35 C36 120.4(6) . . ?
C34 C35 H35 119.8 . . ?
C36 C35 H35 119.8 . . ?
C35 C36 C37 119.7(6) . . ?
C35 C36 H36 120.1 . . ?
C37 C36 H36 120.1 . . ?
C38 C37 C36 120.9(6) . . ?
C38 C37 H37 119.6 . . ?
C36 C37 H37 119.6 . . ?
C37 C38 C33 118.5(5) . . ?
C37 C38 P2 117.4(4) . . ?
C33 C38 P2 124.0(4) . . ?
C44 C39 C40 121.0(6) . . ?
C44 C39 H39 119.5 . . ?
C40 C39 H39 119.5 . . ?
C41 C40 C39 119.8(6) . . ?
C41 C40 H40 120.1 . . ?
C39 C40 H40 120.1 . . ?
C40 C41 C42 118.9(6) . . ?
C40 C41 H41 120.5 . . ?
C42 C41 H41 120.5 . . ?
C43 C42 C41 121.5(7) . . ?
C43 C42 H42 119.3 . . ?
C41 C42 H42 119.3 . . ?
C42 C43 C44 119.8(6) . . ?
C42 C43 H43 120.1 . . ?
C44 C43 H43 120.1 . . ?
C39 C44 C43 119.0(5) . . ?
C39 C44 P1 116.6(4) . . ?
C43 C44 P1 124.4(5) . . ?
C50 C45 C46 117.6(5) . . ?
C50 C45 P1 123.3(4) . . ?
C46 C45 P1 118.5(4) . . ?
C47 C46 C45 120.9(6) . . ?
C47 C46 H46 119.6 . . ?
C45 C46 H46 119.6 . . ?
C48 C47 C46 120.5(6) . . ?
C48 C47 H47 119.7 . . ?
C46 C47 H47 119.7 . . ?
C49 C48 C47 119.9(6) . . ?
C49 C48 H48 120.0 . . ?
C47 C48 H48 120.0 . . ?
C48 C49 C50 119.9(7) . . ?
C48 C49 H49 120.0 . . ?
C50 C49 H49 120.0 . . ?
C45 C50 C49 121.1(6) . . ?
C45 C50 H50 119.5 . . ?
C49 C50 H50 119.5 . . ?
C56 C51 C52 119.7(5) . . ?
C56 C51 P1 120.5(4) . . ?
C52 C51 P1 119.8(4) . . ?
C53 C52 C51 119.9(6) . . ?
C53 C52 H52 120.1 . . ?
C51 C52 H52 120.1 . . ?
C52 C53 C54 120.5(6) . . ?
C52 C53 H53 119.8 . . ?
C54 C53 H53 119.8 . . ?
C55 C54 C53 119.5(6) . . ?
C55 C54 H54 120.3 . . ?
C53 C54 H54 120.3 . . ?
C54 C55 C56 120.1(6) . . ?
C54 C55 H55 120.0 . . ?
C56 C55 H55 120.0 . . ?
C51 C56 C55 120.4(6) . . ?
C51 C56 H56 119.8 . . ?
C55 C56 H56 119.8 . . ?
C62 C57 C58 118.4(8) . . ?
C62 C57 H57 120.8 . . ?
C58 C57 H57 120.8 . . ?
C59 C58 C57 122.4(8) . . ?
C59 C58 H58 118.8 . . ?
C57 C58 H58 118.8 . . ?
C58 C59 C60 118.6(7) . . ?
C58 C59 H59 120.7 . . ?
C60 C59 H59 120.7 . . ?
C59 C60 C61 120.3(8) . . ?
C59 C60 H60 119.8 . . ?
C61 C60 H60 119.8 . . ?
C62 C61 C60 120.6(7) . . ?
C62 C61 H61 119.7 . . ?
C60 C61 H61 119.7 . . ?
C61 C62 C57 119.5(6) . . ?
C61 C62 P3 121.6(5) . . ?
C57 C62 P3 118.6(5) . . ?
C64 C63 C68 121.1(6) . . ?
C64 C63 H63 119.4 . . ?
C68 C63 H63 119.4 . . ?
C65 C64 C63 120.3(7) . . ?
C65 C64 H64 119.9 . . ?
C63 C64 H64 119.9 . . ?
C66 C65 C64 119.2(7) . . ?
C66 C65 H65 120.4 . . ?
C64 C65 H65 120.4 . . ?
C65 C66 C67 120.2(7) . . ?
C65 C66 H66 119.9 . . ?
C67 C66 H66 119.9 . . ?
C68 C67 C66 121.0(7) . . ?
C68 C67 H67 119.5 . . ?
C66 C67 H67 119.5 . . ?
C67 C68 C63 118.0(6) . . ?
C67 C68 P3 124.7(5) . . ?
C63 C68 P3 117.2(4) . . ?
C70 C69 C74 120.6(7) . . ?
C70 C69 H69 119.7 . . ?
C74 C69 H69 119.7 . . ?
C69 C70 C71 120.0(7) . . ?
C69 C70 H70 120.0 . . ?
C71 C70 H70 120.0 . . ?
C72 C71 C70 120.7(7) . . ?
C72 C71 H71 119.7 . . ?
C70 C71 H71 119.7 . . ?
C71 C72 C73 118.5(8) . . ?
C71 C72 H72 120.7 . . ?
C73 C72 H72 120.7 . . ?
C74 C73 C72 122.8(7) . . ?
C74 C73 H73 118.6 . . ?
C72 C73 H73 118.6 . . ?
C73 C74 C69 117.4(6) . . ?
C73 C74 P3 120.0(5) . . ?
C69 C74 P3 122.6(5) . . ?
C51 P1 C45 105.1(2) . . ?
C51 P1 C44 101.3(3) . . ?
C45 P1 C44 105.0(3) . . ?
C51 P1 Au1 115.83(18) . . ?
C45 P1 Au1 110.45(19) . . ?
C44 P1 Au1 117.72(18) . . ?
C26 P2 C32 104.6(2) . . ?
C26 P2 C38 101.3(3) . . ?
C32 P2 C38 103.4(3) . . ?
C26 P2 Au2 114.25(19) . . ?
C32 P2 Au2 113.99(19) . . ?
C38 P2 Au2 117.60(18) . . ?
C74 P3 C68 107.6(3) . . ?
C74 P3 C62 101.9(3) . . ?
C68 P3 C62 104.1(3) . . ?
C74 P3 Au4 115.5(2) . . ?
C68 P3 Au4 110.62(19) . . ?
C62 P3 Au4 116.04(19) . . ?
C8 Ru1 C7 37.7(2) . . ?
C8 Ru1 C9 38.3(2) . . ?
C7 Ru1 C9 63.4(2) . . ?
C8 Ru1 C10 62.8(2) . . ?
C7 Ru1 C10 62.3(2) . . ?
C9 Ru1 C10 37.7(2) . . ?
C8 Ru1 C6 63.0(2) . . ?
C7 Ru1 C6 37.3(2) . . ?
C9 Ru1 C6 63.3(2) . . ?
C10 Ru1 C6 37.4(2) . . ?
C8 Ru1 Ru2 145.19(15) . . ?
C7 Ru1 Ru2 146.94(15) . . ?
C9 Ru1 Ru2 145.24(15) . . ?
C10 Ru1 Ru2 147.85(16) . . ?
C6 Ru1 Ru2 148.19(14) . . ?
C8 Ru1 Au5 90.85(16) . . ?
C7 Ru1 Au5 88.44(15) . . ?
C9 Ru1 Au5 125.37(17) . . ?
C10 Ru1 Au5 150.19(16) . . ?
C6 Ru1 Au5 119.68(15) . . ?
Ru2 Ru1 Au5 61.835(16) . . ?
C8 Ru1 Au3 119.55(16) . . ?
C7 Ru1 Au3 151.20(15) . . ?
C9 Ru1 Au3 88.11(16) . . ?
C10 Ru1 Au3 92.91(16) . . ?
C6 Ru1 Au3 126.99(15) . . ?
Ru2 Ru1 Au3 61.299(17) . . ?
Au5 Ru1 Au3 113.30(2) . . ?
C8 Ru1 Au4 86.01(15) . . ?
C7 Ru1 Au4 117.96(16) . . ?
C9 Ru1 Au4 89.03(15) . . ?
C10 Ru1 Au4 123.96(16) . . ?
C6 Ru1 Au4 148.40(14) . . ?
Ru2 Ru1 Au4 63.110(15) . . ?
Au5 Ru1 Au4 62.995(14) . . ?
Au3 Ru1 Au4 62.180(14) . . ?
C8 Ru1 Au2 151.67(15) . . ?
C7 Ru1 Au2 125.36(16) . . ?
C9 Ru1 Au2 120.47(17) . . ?
C10 Ru1 Au2 89.47(16) . . ?
C6 Ru1 Au2 91.78(15) . . ?
Ru2 Ru1 Au2 62.938(17) . . ?
Au5 Ru1 Au2 114.046(19) . . ?
Au3 Ru1 Au2 64.282(17) . . ?
Au4 Ru1 Au2 116.61(2) . . ?
C8 Ru1 Au1 125.62(16) . . ?
C7 Ru1 Au1 91.70(15) . . ?
C9 Ru1 Au1 151.63(15) . . ?
C10 Ru1 Au1 119.99(16) . . ?
C6 Ru1 Au1 88.76(15) . . ?
Ru2 Ru1 Au1 62.945(17) . . ?
Au5 Ru1 Au1 62.851(17) . . ?
Au3 Ru1 Au1 114.60(2) . . ?
Au4 Ru1 Au1 116.04(2) . . ?
Au2 Ru1 Au1 61.730(18) . . ?
C18 Ru2 C19 37.7(2) . . ?
C18 Ru2 C16 62.4(2) . . ?
C19 Ru2 C16 62.0(2) . . ?
C18 Ru2 C20 62.6(2) . . ?
C19 Ru2 C20 37.1(2) . . ?
C16 Ru2 C20 37.1(2) . . ?
C18 Ru2 C17 37.0(2) . . ?
C19 Ru2 C17 62.3(2) . . ?
C16 Ru2 C17 37.6(2) . . ?
C20 Ru2 C17 62.5(2) . . ?
C18 Ru2 Ru1 145.49(16) . . ?
C19 Ru2 Ru1 144.46(15) . . ?
C16 Ru2 Ru1 149.56(15) . . ?
C20 Ru2 Ru1 146.58(15) . . ?
C17 Ru2 Ru1 148.72(15) . . ?
C18 Ru2 Au3 152.20(16) . . ?
C19 Ru2 Au3 124.69(15) . . ?
C16 Ru2 Au3 90.78(15) . . ?
C20 Ru2 Au3 91.95(15) . . ?
C17 Ru2 Au3 122.77(15) . . ?
Ru1 Ru2 Au3 62.313(17) . . ?
C18 Ru2 Au5 89.68(16) . . ?
C19 Ru2 Au5 87.37(15) . . ?
C16 Ru2 Au5 148.67(15) . . ?
C20 Ru2 Au5 118.90(15) . . ?
C17 Ru2 Au5 123.36(15) . . ?
Ru1 Ru2 Au5 61.497(17) . . ?
Au3 Ru2 Au5 113.86(2) . . ?
C18 Ru2 Au2 121.46(15) . . ?
C19 Ru2 Au2 153.21(14) . . ?
C16 Ru2 Au2 94.63(15) . . ?
C20 Ru2 Au2 128.03(15) . . ?
C17 Ru2 Au2 91.29(14) . . ?
Ru1 Ru2 Au2 62.001(14) . . ?
Au3 Ru2 Au2 64.291(16) . . ?
Au5 Ru2 Au2 113.014(19) . . ?
C18 Ru2 Au4 123.55(15) . . ?
C19 Ru2 Au4 89.76(14) . . ?
C16 Ru2 Au4 119.99(15) . . ?
C20 Ru2 Au4 88.12(15) . . ?
C17 Ru2 Au4 149.57(15) . . ?
Ru1 Ru2 Au4 61.707(18) . . ?
Au3 Ru2 Au4 62.037(14) . . ?
Au5 Ru2 Au4 62.422(15) . . ?
Au2 Ru2 Au4 114.67(2) . . ?
C18 Ru2 Au1 88.75(15) . . ?
C19 Ru2 Au1 120.32(15) . . ?
C16 Ru2 Au1 125.88(15) . . ?
C20 Ru2 Au1 150.85(15) . . ?
C17 Ru2 Au1 91.73(15) . . ?
Ru1 Ru2 Au1 62.025(16) . . ?
Au3 Ru2 Au1 114.672(19) . . ?
Au5 Ru2 Au1 62.439(16) . . ?
Au2 Ru2 Au1 61.155(18) . . ?
Au4 Ru2 Au1 114.13(2) . . ?

loop_
_geom_bond_atom_site_label_1
_geom_bond_atom_site_label_2
_geom_bond_distance
_geom_bond_site_symmetry_2
_geom_bond_publ_flag
Au1 P1 2.2881(15) . ?
Au1 Ru1 2.7582(6) . ?
Au1 Ru2 2.7814(7) . ?
Au1 Au2 2.8291(7) . ?
Au1 Au5 2.8421(6) . ?
Au2 P2 2.2911(14) . ?
Au2 Ru1 2.7565(6) . ?
Au2 Ru2 2.7801(6) . ?
Au2 Au3 2.9143(7) . ?
Au3 Cl1 2.3575(17) . ?
Au3 Ru2 2.6955(7) . ?
Au3 Ru1 2.7211(7) . ?
Au3 Au4 2.8227(6) . ?
Au4 P3 2.2789(15) . ?
Au4 Ru1 2.7449(7) . ?
Au4 Ru2 2.7803(6) . ?
Au4 Au5 2.8409(6) . ?
Au5 Cl2 2.3610(15) . ?
Au5 Ru1 2.6918(7) . ?
Au5 Ru2 2.7004(7) . ?
C1 C6 1.506(8) . ?
C1 H1A 0.9800 . ?
C1 H1B 0.9800 . ?
C1 H1C 0.9800 . ?
C2 C7 1.498(8) . ?
C2 H2A 0.9800 . ?
C2 H2B 0.9800 . ?
C2 H2C 0.9800 . ?
C3 C8 1.479(8) . ?
C3 H3A 0.9800 . ?
C3 H3B 0.9800 . ?
C3 H3C 0.9800 . ?
C4 C9 1.489(8) . ?
C4 H4A 0.9800 . ?
C4 H4B 0.9800 . ?
C4 H4C 0.9800 . ?
C5 C10 1.498(8) . ?
C5 H5A 0.9800 . ?
C5 H5B 0.9800 . ?
C5 H5C 0.9800 . ?
C6 C7 1.418(8) . ?
C6 C10 1.421(8) . ?
C6 Ru1 2.224(5) . ?
C7 C8 1.426(8) . ?
C7 Ru1 2.206(5) . ?
C8 C9 1.447(9) . ?
C8 Ru1 2.210(5) . ?
C9 C10 1.426(8) . ?
C9 Ru1 2.206(5) . ?
C10 Ru1 2.212(5) . ?
C11 C16 1.482(8) . ?
C11 H11A 0.9800 . ?
C11 H11B 0.9800 . ?
C11 H11C 0.9800 . ?
C12 C17 1.510(8) . ?
C12 H12A 0.9800 . ?
C12 H12B 0.9800 . ?
C12 H12C 0.9800 . ?
C13 C18 1.513(8) . ?
C13 H13A 0.9800 . ?
C13 H13B 0.9800 . ?
C13 H13C 0.9800 . ?
C14 C19 1.517(8) . ?
C14 H14A 0.9800 . ?
C14 H14B 0.9800 . ?
C14 H14C 0.9800 . ?
C15 C20 1.485(8) . ?
C15 H15A 0.9800 . ?
C15 H15B 0.9800 . ?
C15 H15C 0.9800 . ?
C16 C20 1.415(8) . ?
C16 C17 1.433(8) . ?
C16 Ru2 2.223(6) . ?
C17 C18 1.405(8) . ?
C17 Ru2 2.222(5) . ?
C18 C19 1.427(8) . ?
C18 Ru2 2.201(5) . ?
C19 C20 1.410(8) . ?
C19 Ru2 2.212(5) . ?
C20 Ru2 2.219(5) . ?
C21 C22 1.391(8) . ?
C21 C26 1.394(8) . ?
C21 H21 0.9500 . ?
C22 C23 1.361(9) . ?
C22 H22 0.9500 . ?
C23 C24 1.395(10) . ?
C23 H23 0.9500 . ?
C24 C25 1.387(9) . ?
C24 H24 0.9500 . ?
C25 C26 1.379(8) . ?
C25 H25 0.9500 . ?
C26 P2 1.821(6) . ?
C27 C32 1.373(8) . ?
C27 C28 1.403(9) . ?
C27 H27 0.9500 . ?
C28 C29 1.338(10) . ?
C28 H28 0.9500 . ?
C29 C30 1.381(10) . ?
C29 H29 0.9500 . ?
C30 C31 1.350(10) . ?
C30 H30 0.9500 . ?
C31 C32 1.386(9) . ?
C31 H31 0.9500 . ?
C32 P2 1.822(6) . ?
C33 C38 1.380(8) . ?
C33 C34 1.386(9) . ?
C33 H33 0.9500 . ?
C34 C35 1.368(9) . ?
C34 H34 0.9500 . ?
C35 C36 1.374(9) . ?
C35 H35 0.9500 . ?
C36 C37 1.380(8) . ?
C36 H36 0.9500 . ?
C37 C38 1.382(8) . ?
C37 H37 0.9500 . ?
C38 P2 1.828(6) . ?
C39 C44 1.381(8) . ?
C39 C40 1.392(8) . ?
C39 H39 0.9500 . ?
C40 C41 1.379(10) . ?
C40 H40 0.9500 . ?
C41 C42 1.388(10) . ?
C41 H41 0.9500 . ?
C42 C43 1.373(9) . ?
C42 H42 0.9500 . ?
C43 C44 1.390(8) . ?
C43 H43 0.9500 . ?
C44 P1 1.834(5) . ?
C45 C50 1.369(8) . ?
C45 C46 1.403(8) . ?
C45 P1 1.823(6) . ?
C46 C47 1.363(8) . ?
C46 H46 0.9500 . ?
C47 C48 1.362(9) . ?
C47 H47 0.9500 . ?
C48 C49 1.364(10) . ?
C48 H48 0.9500 . ?
C49 C50 1.387(9) . ?
C49 H49 0.9500 . ?
C50 H50 0.9500 . ?
C51 C56 1.373(8) . ?
C51 C52 1.400(8) . ?
C51 P1 1.824(6) . ?
C52 C53 1.355(9) . ?
C52 H52 0.9500 . ?
C53 C54 1.401(9) . ?
C53 H53 0.9500 . ?
C54 C55 1.374(9) . ?
C54 H54 0.9500 . ?
C55 C56 1.379(8) . ?
C55 H55 0.9500 . ?
C56 H56 0.9500 . ?
C57 C62 1.377(9) . ?
C57 C58 1.394(10) . ?
C57 H57 0.9500 . ?
C58 C59 1.347(13) . ?
C58 H58 0.9500 . ?
C59 C60 1.372(11) . ?
C59 H59 0.9500 . ?
C60 C61 1.382(9) . ?
C60 H60 0.9500 . ?
C61 C62 1.370(10) . ?
C61 H61 0.9500 . ?
C62 P3 1.830(6) . ?
C63 C64 1.380(9) . ?
C63 C68 1.377(9) . ?
C63 H63 0.9500 . ?
C64 C65 1.366(10) . ?
C64 H64 0.9500 . ?
C65 C66 1.364(11) . ?
C65 H65 0.9500 . ?
C66 C67 1.392(10) . ?
C66 H66 0.9500 . ?
C67 C68 1.365(9) . ?
C67 H67 0.9500 . ?
C68 P3 1.825(6) . ?
C69 C70 1.372(10) . ?
C69 C74 1.404(8) . ?
C69 H69 0.9500 . ?
C70 C71 1.390(11) . ?
C70 H70 0.9500 . ?
C71 C72 1.369(11) . ?
C71 H71 0.9500 . ?
C72 C73 1.382(10) . ?
C72 H72 0.9500 . ?
C73 C74 1.378(9) . ?
C73 H73 0.9500 . ?
C74 P3 1.817(6) . ?
Ru1 Ru2 2.5592(8) . ?
